data_1535444
loop_
_publ_author_name
'Bostroem, M.'
'Rosner, H.'
'Grin', Yu.'
'Burkhardt, U.'
'Prots', Yu.M.'

_publ_section_title
;
 The Co2 Al9 structure type revisited
;
_journal_name_full 'Zeitschrift fuer Anorganische und Allgemeine Chemie'
_journal_page_first 534
_journal_page_last 541
_journal_volume 631
_journal_year 2005
_chemical_formula_sum 'Al9 Rh2'
_space_group_IT_number 14
_symmetry_space_group_name_Hall '-P 2ybc'
_symmetry_space_group_name_H-M 'P 1 21/c 1'
_cell_angle_alpha 90
_cell_angle_beta 94.809
_cell_angle_gamma 90
_cell_formula_units_Z 2
_cell_length_a 6.3501
_cell_length_b 6.4266
_cell_length_c 8.7181
_cell_volume 354.529
_citation_journal_id_ASTM ZAACAB
_cod_data_source_file Bostroem_ZAACAB_2005_1734.cif
_cod_data_source_block Al9Rh2
_cod_original_cell_volume 354.5293
_cod_database_code 1535444

loop_
_symmetry_equiv_pos_as_xyz
x,y,z
-x,y+1/2,-z+1/2
-x,-y,-z
x,-y-1/2,z-1/2

loop_
_atom_site_label
_atom_site_type_symbol
_atom_site_fract_x
_atom_site_fract_y
_atom_site_fract_z
_atom_site_occupancy
_atom_site_U_iso_or_equiv
Al4 Al 0.7869 0.10773 0.46037 1 0.0
Al1 Al 0.5982 0.47657 0.23039 1 0.0
Al5 Al 0 0 0 1 0.0
Rh1 Rh 0.73661 0.12193 0.16845 1 0.0
Al2 Al 0.61132 0.6946 0.50243 1 0.0
Al3 Al 0.90483 0.78686 0.2722 1 0.0
